data_2020779
loop_
_publ_author_name
'Fu, Wei-Wei'
'Li, Juan'
'Liu, Shu-Ting'
'Zhao, Dan'
'Zhou, Xue'
'Tong, Yang'

_publ_section_title
;
 A one-dimensional silver(I) coordination polymer based on
 5-methyl-1,3,4-thiadiazol-2-amine and pyridine-2,3-dicarboxylate
;
_journal_coeditor_code LG3205
_journal_issue 6
_journal_name_full 'Acta Crystallographica Section C'
_journal_page_first 498
_journal_page_last 502
_journal_paper_doi 10.1107/S2053229617007653
_journal_volume 73
_journal_year 2017
_chemical_formula_iupac '[Ag2 (C7 H3 N O4) (C3 H5 N3 S)3], H2 O, C2 H6 O'
_chemical_formula_moiety 'C16 H18 Ag2 N10 O4 S3, H2 O, C2 H6 O'
_chemical_formula_sum 'C18 H26 Ag2 N10 O6 S3'
_chemical_formula_weight 790.38
_chemical_name_systematic
'<i>catena</i>-Poly[[silver(I)-(\m~2~-pyridine-2,3-dicarboxylato-\k^2^<i>N</i>:<i>O</i>^3^)-silver(I)-tris(\m~2~-5-methyl-1,3,4-thiodiazol-2-amine-\k^2^<i>N</i>:<i>N</i>')] monohydrate ethanol monosolvate]'
_space_group_crystal_system monoclinic
_space_group_IT_number 14
_space_group_name_Hall '-P 2yn'
_space_group_name_H-M_alt 'P 1 21/n 1'
_symmetry_space_group_name_Hall '-P 2yn'
_symmetry_space_group_name_H-M 'P 1 21/n 1'
_atom_sites_solution_hydrogens mixed
_atom_sites_solution_primary direct
_atom_sites_solution_secondary difmap
_audit_creation_method SHELXL-2014/7
_cell_angle_alpha 90
_cell_angle_beta 98.2210(10)
_cell_angle_gamma 90
_cell_formula_units_Z 4
_cell_length_a 8.3665(4)
_cell_length_b 23.1277(11)
_cell_length_c 13.5984(7)
_cell_measurement_reflns_used 8981
_cell_measurement_temperature 100(2)
_cell_measurement_theta_max 27.6099
_cell_measurement_theta_min 2.8377
_cell_volume 2604.2(2)
_computing_cell_refinement
;
SMART (Bruker, 2012)
;
_computing_data_collection
;
SMART (Bruker, 2012)
;
_computing_data_reduction
;
SAINT (Bruker, 2012)
;
_computing_molecular_graphics
;
DIAMOND (Brandenburg, 2008)
;
_computing_publication_material
;
publCIF (Westrip, 2010) and PLATON (Spek, 2009)
;
_computing_structure_refinement
;
SHELXL2014 (Sheldrick, 2015b) and OLEX2 (Dolomanov <i>et al.</i>,
2009)
;
_computing_structure_solution
;
SHELXT (Sheldrick, 2015a) and OLEX2 (Dolomanov <i>et al.</i>,
2009)
;
_diffrn_ambient_temperature 100(2)
_diffrn_measured_fraction_theta_full 0.999
_diffrn_measured_fraction_theta_max 0.979
_diffrn_measurement_device_type 'Bruker SMART CCD area-detector'
_diffrn_measurement_method 'phi and omega scans'
_diffrn_radiation_type MoK\a
_diffrn_radiation_wavelength 0.71073
_diffrn_reflns_av_R_equivalents 0.0178
_diffrn_reflns_limit_h_max 10
_diffrn_reflns_limit_h_min -6
_diffrn_reflns_limit_k_max 29
_diffrn_reflns_limit_k_min -30
_diffrn_reflns_limit_l_max 16
_diffrn_reflns_limit_l_min -16
_diffrn_reflns_number 15594
_diffrn_reflns_theta_full 25.242
_diffrn_reflns_theta_max 27.612
_diffrn_reflns_theta_min 1.751
_exptl_absorpt_coefficient_mu 1.802
_exptl_absorpt_correction_T_max 0.7276
_exptl_absorpt_correction_T_min 0.7053
_exptl_absorpt_correction_type multi-scan
_exptl_absorpt_process_details
;
(SADABS; Bruker, 2012)
;
_exptl_crystal_colour yellow
_exptl_crystal_density_diffrn 2.016
_exptl_crystal_description block
_exptl_crystal_F_000 1576
_exptl_crystal_size_max 0.220
_exptl_crystal_size_mid 0.200
_exptl_crystal_size_min 0.180
_refine_diff_density_max 1.339
_refine_diff_density_min -0.817
_refine_ls_extinction_method none
_refine_ls_goodness_of_fit_ref 1.093
_refine_ls_hydrogen_treatment mixed
_refine_ls_matrix_type full
_refine_ls_number_parameters 337
_refine_ls_number_reflns 5918
_refine_ls_number_restraints 7
_refine_ls_restrained_S_all 1.093
_refine_ls_R_factor_all 0.0304
_refine_ls_R_factor_gt 0.0269
_refine_ls_shift/su_max 0.001
_refine_ls_shift/su_mean 0.000
_refine_ls_structure_factor_coef Fsqd
_refine_ls_weighting_details 'w=1/[\s^2^(Fo^2^)+(0.0262P)^2^+4.0926P] where P=(Fo^2^+2Fc^2^)/3'
_refine_ls_weighting_scheme calc
_refine_ls_wR_factor_gt 0.0627
_refine_ls_wR_factor_ref 0.0646
_reflns_number_gt 5458
_reflns_number_total 5918
_reflns_threshold_expression 'I > 2\s(I)'
_cod_data_source_file lg3205sup1.cif
_cod_data_source_block I
_cod_database_code 2020779
_shelx_space_group_comment
;
The symmetry employed for this shelxl refinement is uniquely defined
by the following loop, which should always be used as a source of
symmetry information in preference to the above space-group names.
They are only intended as comments.
;
_shelx_estimated_absorpt_t_min 0.694
_shelx_estimated_absorpt_t_max 0.739

loop_
_space_group_symop_operation_xyz
'x, y, z'
'-x+1/2, y+1/2, -z+1/2'
'-x, -y, -z'
'x-1/2, -y-1/2, z-1/2'

loop_
_atom_site_type_symbol
_atom_site_label
_atom_site_fract_x
_atom_site_fract_y
_atom_site_fract_z
_atom_site_U_iso_or_equiv
_atom_site_adp_type
_atom_site_calc_flag
_atom_site_occupancy
Ag Ag1 0.31342(2) 0.12131(2) 0.21967(2) 0.01782(6) Uani d 1
Ag Ag2 0.26584(2) 0.26895(2) 0.20782(2) 0.01788(6) Uani d 1
S S1 -0.04351(9) 0.17446(3) -0.07942(5) 0.01951(14) Uani d 1
S S2 0.82115(8) 0.22203(3) 0.17491(6) 0.02212(15) Uani d 1
S S3 -0.01904(10) 0.18514(4) 0.46437(6) 0.02778(16) Uani d 1
N N1 0.5476(3) 0.17953(10) 0.19762(17) 0.0175(5) Uani d 1
N N2 0.5309(3) 0.23914(9) 0.20876(18) 0.0179(5) Uani d 1
N N3 0.6849(3) 0.32419(11) 0.2079(2) 0.0281(6) Uani d 1
H H3A 0.603(3) 0.3452(14) 0.216(3) 0.034 Uiso d 1
H H3B 0.781(3) 0.3381(15) 0.201(3) 0.034 Uiso d 1
N N4 0.1506(3) 0.22545(10) 0.33860(17) 0.0181(5) Uani d 1
N N5 0.1617(3) 0.16546(10) 0.33185(17) 0.0189(5) Uani d 1
N N6 0.0645(4) 0.08011(12) 0.3967(2) 0.0309(6) Uani d 1
H H6A 0.026(4) 0.0638(15) 0.449(2) 0.037 Uiso d 1
H H6B 0.096(4) 0.0587(14) 0.348(2) 0.037 Uiso d 1
N N7 0.1589(3) 0.21290(9) 0.06377(17) 0.0164(4) Uani d 1
N N8 0.1552(3) 0.15329(9) 0.07817(17) 0.0172(5) Uani d 1
N N9 0.0245(3) 0.07007(10) 0.00749(18) 0.0205(5) Uani d 1
H H9A 0.050(4) 0.0502(13) 0.0639(17) 0.025 Uiso d 1
H H9B -0.061(3) 0.0589(14) -0.033(2) 0.025 Uiso d 1
N N10 0.0586(3) 0.54262(9) 0.19787(17) 0.0156(4) Uani d 1
O O1 0.2551(2) 0.37189(8) 0.16865(16) 0.0248(4) Uani d 1
O O2 0.0125(3) 0.34120(8) 0.19185(18) 0.0310(5) Uani d 1
O O3 0.2492(3) 0.44391(9) 0.35920(16) 0.0290(5) Uani d 1
O O4 0.3729(2) 0.51789(9) 0.29542(17) 0.0285(5) Uani d 1
C C1 0.7371(4) 0.10357(14) 0.1620(3) 0.0308(7) Uani d 1
H H1A 0.6515 0.0774 0.1766 0.046 Uiso calc 1
H H1B 0.8377 0.0944 0.2055 0.046 Uiso calc 1
H H1C 0.7531 0.0990 0.0925 0.046 Uiso calc 1
C C2 0.6898(3) 0.16445(12) 0.1796(2) 0.0190(5) Uani d 1
C C3 0.6649(3) 0.26732(12) 0.1997(2) 0.0174(5) Uani d 1
C C4 0.0213(4) 0.30328(13) 0.4228(2) 0.0260(6) Uani d 1
H H4A 0.0814 0.3289 0.3838 0.039 Uiso calc 1
H H4B 0.0516 0.3117 0.4937 0.039 Uiso calc 1
H H4C -0.0948 0.3097 0.4040 0.039 Uiso calc 1
C C5 0.0604(3) 0.24235(13) 0.4031(2) 0.0211(6) Uani d 1
C C6 0.0783(3) 0.13841(13) 0.3920(2) 0.0210(6) Uani d 1
C C7 0.0401(4) 0.29227(12) -0.0412(2) 0.0236(6) Uani d 1
H H7A -0.0682 0.3046 -0.0307 0.035 Uiso calc 1
H H7B 0.0523 0.2974 -0.1113 0.035 Uiso calc 1
H H7C 0.1212 0.3156 0.0003 0.035 Uiso calc 1
C C8 0.0631(3) 0.23028(11) -0.01375(19) 0.0156(5) Uani d 1
C C9 0.0535(3) 0.12705(11) 0.01016(19) 0.0153(5) Uani d 1
C C10 0.1095(3) 0.38008(11) 0.1771(2) 0.0181(5) Uani d 1
C C11 0.0427(3) 0.44062(11) 0.16195(19) 0.0143(5) Uani d 1
C C12 -0.0946(3) 0.44998(12) 0.0934(2) 0.0184(5) Uani d 1
H H12 -0.1476 0.4184 0.0579 0.022 Uiso calc 1
C C13 -0.1540(3) 0.50573(12) 0.0768(2) 0.0196(5) Uani d 1
H H13 -0.2474 0.5131 0.0300 0.023 Uiso calc 1
C C14 -0.0728(3) 0.55029(12) 0.1306(2) 0.0186(5) Uani d 1
H H14 -0.1127 0.5885 0.1191 0.022 Uiso calc 1
C C15 0.1163(3) 0.48839(11) 0.21378(19) 0.0141(5) Uani d 1
C C16 0.2591(3) 0.48240(11) 0.2964(2) 0.0177(5) Uani d 1

loop_
_atom_site_aniso_label
_atom_site_aniso_U_11
_atom_site_aniso_U_22
_atom_site_aniso_U_33
_atom_site_aniso_U_12
_atom_site_aniso_U_13
_atom_site_aniso_U_23
Ag1 0.01853(11) 0.01312(10) 0.02070(11) 0.00154(7) -0.00094(8) 0.00353(8)
Ag2 0.01827(11) 0.01277(10) 0.02191(11) 0.00216(7) 0.00051(8) -0.00142(8)
S1 0.0245(3) 0.0156(3) 0.0155(3) -0.0007(3) -0.0070(3) 0.0005(3)
S2 0.0139(3) 0.0261(4) 0.0271(4) -0.0035(3) 0.0051(3) -0.0011(3)
S3 0.0295(4) 0.0347(4) 0.0210(4) -0.0026(3) 0.0097(3) -0.0007(3)
N1 0.0173(11) 0.0159(11) 0.0197(12) 0.0000(9) 0.0038(9) 0.0005(9)
N2 0.0160(11) 0.0139(11) 0.0236(12) -0.0004(8) 0.0018(9) 0.0022(9)
N3 0.0290(14) 0.0201(12) 0.0359(15) -0.0058(11) 0.0075(12) 0.0002(11)
N4 0.0148(11) 0.0206(12) 0.0182(12) 0.0020(9) 0.0000(9) -0.0008(9)
N5 0.0182(11) 0.0181(11) 0.0199(12) -0.0004(9) 0.0006(9) 0.0007(9)
N6 0.0386(16) 0.0251(14) 0.0297(15) -0.0040(12) 0.0077(12) 0.0043(11)
N7 0.0183(11) 0.0114(10) 0.0181(11) 0.0001(8) -0.0017(9) 0.0013(9)
N8 0.0205(11) 0.0111(10) 0.0179(11) 0.0000(9) -0.0044(9) 0.0004(9)
N9 0.0245(13) 0.0148(11) 0.0191(12) -0.0029(9) -0.0070(9) -0.0002(9)
N10 0.0163(11) 0.0118(10) 0.0180(11) 0.0007(8) 0.0003(8) 0.0003(8)
O1 0.0244(11) 0.0165(10) 0.0331(12) 0.0063(8) 0.0030(9) 0.0015(8)
O2 0.0390(13) 0.0119(9) 0.0432(14) -0.0060(9) 0.0099(10) 0.0016(9)
O3 0.0268(11) 0.0323(12) 0.0246(11) 0.0014(9) -0.0074(9) 0.0081(9)
O4 0.0218(11) 0.0238(11) 0.0355(12) -0.0049(8) -0.0108(9) 0.0004(9)
C1 0.0291(17) 0.0258(16) 0.0396(19) 0.0036(13) 0.0122(14) -0.0013(14)
C2 0.0176(13) 0.0211(13) 0.0186(13) -0.0021(11) 0.0039(10) 0.0002(11)
C3 0.0156(12) 0.0196(13) 0.0164(13) -0.0012(10) 0.0008(10) 0.0017(10)
C4 0.0271(16) 0.0274(16) 0.0232(15) 0.0073(12) 0.0027(12) -0.0049(12)
C5 0.0202(14) 0.0269(15) 0.0148(13) 0.0018(11) -0.0024(10) -0.0032(11)
C6 0.0166(13) 0.0276(15) 0.0177(13) -0.0023(11) -0.0019(10) 0.0028(11)
C7 0.0331(16) 0.0160(13) 0.0189(14) -0.0004(11) -0.0064(12) 0.0028(11)
C8 0.0147(12) 0.0177(13) 0.0141(12) -0.0002(10) 0.0011(9) 0.0010(10)
C9 0.0171(12) 0.0158(12) 0.0126(12) 0.0012(10) 0.0012(9) 0.0000(10)
C10 0.0282(15) 0.0105(12) 0.0151(13) 0.0005(10) 0.0012(11) -0.0012(10)
C11 0.0164(12) 0.0118(12) 0.0147(12) -0.0014(9) 0.0027(9) 0.0006(9)
C12 0.0187(13) 0.0186(13) 0.0172(13) -0.0051(10) -0.0005(10) -0.0014(10)
C13 0.0140(12) 0.0237(14) 0.0195(14) 0.0018(10) -0.0028(10) 0.0030(11)
C14 0.0186(13) 0.0158(13) 0.0206(14) 0.0056(10) 0.0002(10) 0.0037(10)
C15 0.0151(12) 0.0126(12) 0.0143(12) 0.0002(9) 0.0014(9) -0.0012(10)
C16 0.0191(13) 0.0140(12) 0.0178(13) 0.0059(10) -0.0043(10) -0.0064(10)

loop_
_atom_type_symbol
_atom_type_description
_atom_type_scat_dispersion_real
_atom_type_scat_dispersion_imag
_atom_type_scat_source
C C 0.0033 0.0016 'International Tables Vol C Tables 4.2.6.8 and 6.1.1.4'
H H 0.0000 0.0000 'International Tables Vol C Tables 4.2.6.8 and 6.1.1.4'
Ag Ag -0.8971 1.1015 'International Tables Vol C Tables 4.2.6.8 and 6.1.1.4'
N N 0.0061 0.0033 'International Tables Vol C Tables 4.2.6.8 and 6.1.1.4'
O O 0.0106 0.0060 'International Tables Vol C Tables 4.2.6.8 and 6.1.1.4'
S S 0.1246 0.1234 'International Tables Vol C Tables 4.2.6.8 and 6.1.1.4'

loop_
_geom_angle_atom_site_label_1
_geom_angle_atom_site_label_2
_geom_angle_atom_site_label_3
_geom_angle_site_symmetry_1
_geom_angle_site_symmetry_3
_geom_angle
_geom_angle_publ_flag
N8 Ag1 N10 . 2_545 146.03(8) y
N8 Ag1 N5 . . 95.96(8) y
N10 Ag1 N5 2_545 . 106.36(8) y
N8 Ag1 N1 . . 95.54(8) y
N10 Ag1 N1 2_545 . 99.78(8) y
N5 Ag1 N1 . . 111.02(8) y
N2 Ag2 N4 . . 111.20(8) y
N2 Ag2 N7 . . 95.04(8) y
N4 Ag2 N7 . . 103.79(8) y
N2 Ag2 O1 . . 107.25(7) y
N4 Ag2 O1 . . 124.98(7) y
N7 Ag2 O1 . . 110.46(7) y
C8 S1 C9 . . 87.42(12) ?
C2 S2 C3 . . 87.59(13) ?
C6 S3 C5 . . 87.71(14) ?
C2 N1 N2 . . 113.3(2) ?
C2 N1 Ag1 . . 130.69(18) ?
N2 N1 Ag1 . . 115.99(16) ?
C3 N2 N1 . . 112.2(2) ?
C3 N2 Ag2 . . 132.68(18) ?
N1 N2 Ag2 . . 113.80(16) ?
C3 N3 H3A . . 118(2) ?
C3 N3 H3B . . 117(2) ?
H3A N3 H3B . . 124(3) ?
C5 N4 N5 . . 113.3(2) ?
C5 N4 Ag2 . . 136.0(2) ?
N5 N4 Ag2 . . 109.59(16) ?
C6 N5 N4 . . 112.8(2) ?
C6 N5 Ag1 . . 125.70(19) ?
N4 N5 Ag1 . . 121.47(16) ?
C6 N6 H6A . . 120(2) ?
C6 N6 H6B . . 119(2) ?
H6A N6 H6B . . 122(3) ?
C8 N7 N8 . . 113.5(2) ?
C8 N7 Ag2 . . 127.54(18) ?
N8 N7 Ag2 . . 115.52(15) ?
C9 N8 N7 . . 112.6(2) ?
C9 N8 Ag1 . . 132.80(18) ?
N7 N8 Ag1 . . 114.49(15) ?
C9 N9 H9A . . 118(2) ?
C9 N9 H9B . . 116(2) ?
H9A N9 H9B . . 117(3) ?
C14 N10 C15 . . 118.2(2) ?
C14 N10 Ag1 . 2 120.29(17) ?
C15 N10 Ag1 . 2 121.49(17) ?
C10 O1 Ag2 . . 97.66(16) ?
C2 C1 H1A . . 109.5 ?
C2 C1 H1B . . 109.5 ?
H1A C1 H1B . . 109.5 ?
C2 C1 H1C . . 109.5 ?
H1A C1 H1C . . 109.5 ?
H1B C1 H1C . . 109.5 ?
N1 C2 C1 . . 123.8(3) ?
N1 C2 S2 . . 113.8(2) ?
C1 C2 S2 . . 122.4(2) ?
N2 C3 N3 . . 125.4(3) ?
N2 C3 S2 . . 113.1(2) ?
N3 C3 S2 . . 121.5(2) ?
C5 C4 H4A . . 109.5 ?
C5 C4 H4B . . 109.5 ?
H4A C4 H4B . . 109.5 ?
C5 C4 H4C . . 109.5 ?
H4A C4 H4C . . 109.5 ?
H4B C4 H4C . . 109.5 ?
N4 C5 C4 . . 125.1(3) ?
N4 C5 S3 . . 113.1(2) ?
C4 C5 S3 . . 121.8(2) ?
N5 C6 N6 . . 124.2(3) ?
N5 C6 S3 . . 113.0(2) ?
N6 C6 S3 . . 122.7(2) ?
C8 C7 H7A . . 109.5 ?
C8 C7 H7B . . 109.5 ?
H7A C7 H7B . . 109.5 ?
C8 C7 H7C . . 109.5 ?
H7A C7 H7C . . 109.5 ?
H7B C7 H7C . . 109.5 ?
N7 C8 C7 . . 123.2(2) ?
N7 C8 S1 . . 113.6(2) ?
C7 C8 S1 . . 123.2(2) ?
N8 C9 N9 . . 124.8(2) ?
N8 C9 S1 . . 112.97(19) ?
N9 C9 S1 . . 122.2(2) ?
O2 C10 O1 . . 124.7(2) ?
O2 C10 C11 . . 117.0(2) ?
O1 C10 C11 . . 118.2(2) ?
C12 C11 C15 . . 118.4(2) ?
C12 C11 C10 . . 119.4(2) ?
C15 C11 C10 . . 122.3(2) ?
C11 C12 C13 . . 119.8(2) ?
C11 C12 H12 . . 120.1 ?
C13 C12 H12 . . 120.1 ?
C14 C13 C12 . . 117.9(2) ?
C14 C13 H13 . . 121.0 ?
C12 C13 H13 . . 121.0 ?
N10 C14 C13 . . 123.8(2) ?
N10 C14 H14 . . 118.1 ?
C13 C14 H14 . . 118.1 ?
N10 C15 C11 . . 122.0(2) ?
N10 C15 C16 . . 115.3(2) ?
C11 C15 C16 . . 122.6(2) ?
O3 C16 O4 . . 126.7(2) ?
O3 C16 C15 . . 116.7(2) ?
O4 C16 C15 . . 116.6(2) ?

loop_
_geom_bond_atom_site_label_1
_geom_bond_atom_site_label_2
_geom_bond_site_symmetry_2
_geom_bond_distance
_geom_bond_publ_flag
Ag1 N8 . 2.296(2) y
Ag1 N10 2_545 2.318(2) y
Ag1 N5 . 2.352(2) y
Ag1 N1 . 2.431(2) y
Ag2 N2 . 2.320(2) y
Ag2 N4 . 2.365(2) y
Ag2 N7 . 2.412(2) y
Ag2 O1 . 2.4386(19) y
S1 C8 . 1.741(3) ?
S1 C9 . 1.750(3) ?
S2 C2 . 1.733(3) ?
S2 C3 . 1.745(3) ?
S3 C6 . 1.740(3) ?
S3 C5 . 1.745(3) ?
N1 C2 . 1.296(3) ?
N1 N2 . 1.396(3) ?
N2 C3 . 1.318(3) ?
N3 C3 . 1.328(4) ?
N3 H3A . 0.864(18) ?
N3 H3B . 0.884(18) ?
N4 C5 . 1.297(4) ?
N4 N5 . 1.395(3) ?
N5 C6 . 1.308(4) ?
N6 C6 . 1.355(4) ?
N6 H6A . 0.901(18) ?
N6 H6B . 0.894(18) ?
N7 C8 . 1.294(3) ?
N7 N8 . 1.393(3) ?
N8 C9 . 1.312(3) ?
N9 C9 . 1.340(3) ?
N9 H9A . 0.894(18) ?
N9 H9B . 0.874(18) ?
N10 C14 . 1.338(3) ?
N10 C15 . 1.350(3) ?
N10 Ag1 2 2.318(2) ?
O1 C10 . 1.255(3) ?
O2 C10 . 1.246(3) ?
O3 C16 . 1.244(3) ?
O4 C16 . 1.259(3) ?
C1 C2 . 1.491(4) ?
C1 H1A . 0.9800 ?
C1 H1B . 0.9800 ?
C1 H1C . 0.9800 ?
C4 C5 . 1.480(4) ?
C4 H4A . 0.9800 ?
C4 H4B . 0.9800 ?
C4 H4C . 0.9800 ?
C7 C8 . 1.487(4) ?
C7 H7A . 0.9800 ?
C7 H7B . 0.9800 ?
C7 H7C . 0.9800 ?
C10 C11 . 1.511(3) ?
C11 C12 . 1.389(4) ?
C11 C15 . 1.404(3) ?
C12 C13 . 1.389(4) ?
C12 H12 . 0.9500 ?
C13 C14 . 1.384(4) ?
C13 H13 . 0.9500 ?
C14 H14 . 0.9500 ?
C15 C16 . 1.525(3) ?

loop_
_geom_hbond_atom_site_label_D
_geom_hbond_atom_site_label_H
_geom_hbond_atom_site_label_A
_geom_hbond_site_symmetry_A
_geom_hbond_distance_DH
_geom_hbond_distance_HA
_geom_hbond_distance_DA
_geom_hbond_angle_DHA
N3 H3B O2 1_655 0.88(3) 1.96(3) 2.808(4) 161(3)
N6 H6B O4 2_545 0.90(3) 2.22(3) 3.092(4) 166(3)
N9 H9A O4 2_545 0.89(3) 2.07(2) 2.953(3) 170(3)
N9 H9B O3 4_565 0.88(3) 2.00(3) 2.854(3) 164(3)

loop_
_geom_torsion_atom_site_label_1
_geom_torsion_atom_site_label_2
_geom_torsion_atom_site_label_3
_geom_torsion_atom_site_label_4
_geom_torsion_site_symmetry_1
_geom_torsion
C2 N1 N2 C3 . -0.8(3)
Ag1 N1 N2 C3 . 177.41(18)
C2 N1 N2 Ag2 . 167.85(19)
Ag1 N1 N2 Ag2 . -14.0(2)
C5 N4 N5 C6 . 0.2(3)
Ag2 N4 N5 C6 . -169.88(18)
C5 N4 N5 Ag1 . 179.07(18)
Ag2 N4 N5 Ag1 . 9.0(2)
C8 N7 N8 C9 . -0.6(3)
Ag2 N7 N8 C9 . 160.06(18)
C8 N7 N8 Ag1 . -176.86(18)
Ag2 N7 N8 Ag1 . -16.2(2)
N2 N1 C2 C1 . -178.3(3)
Ag1 N1 C2 C1 . 3.9(4)
N2 N1 C2 S2 . 0.3(3)
Ag1 N1 C2 S2 . -177.51(13)
C3 S2 C2 N1 . 0.1(2)
C3 S2 C2 C1 . 178.7(3)
N1 N2 C3 N3 . -179.2(3)
Ag2 N2 C3 N3 . 15.1(4)
N1 N2 C3 S2 . 0.9(3)
Ag2 N2 C3 S2 . -164.92(14)
C2 S2 C3 N2 . -0.6(2)
C2 S2 C3 N3 . 179.4(3)
N5 N4 C5 C4 . -177.3(3)
Ag2 N4 C5 C4 . -10.8(4)
N5 N4 C5 S3 . 0.8(3)
Ag2 N4 C5 S3 . 167.31(15)
C6 S3 C5 N4 . -1.2(2)
C6 S3 C5 C4 . 176.9(2)
N4 N5 C6 N6 . 177.4(3)
Ag1 N5 C6 N6 . -1.4(4)
N4 N5 C6 S3 . -1.1(3)
Ag1 N5 C6 S3 . -179.95(12)
C5 S3 C6 N5 . 1.3(2)
C5 S3 C6 N6 . -177.2(3)
N8 N7 C8 C7 . 176.7(2)
Ag2 N7 C8 C7 . 18.9(4)
N8 N7 C8 S1 . -0.4(3)
Ag2 N7 C8 S1 . -158.19(13)
C9 S1 C8 N7 . 0.9(2)
C9 S1 C8 C7 . -176.2(3)
N7 N8 C9 N9 . -178.8(3)
Ag1 N8 C9 N9 . -3.4(4)
N7 N8 C9 S1 . 1.2(3)
Ag1 N8 C9 S1 . 176.65(14)
C8 S1 C9 N8 . -1.2(2)
C8 S1 C9 N9 . 178.8(2)
Ag2 O1 C10 O2 . -5.8(3)
Ag2 O1 C10 C11 . 178.3(2)
O2 C10 C11 C12 . -50.2(4)
O1 C10 C11 C12 . 125.9(3)
O2 C10 C11 C15 . 130.9(3)
O1 C10 C11 C15 . -52.9(4)
C15 C11 C12 C13 . 0.8(4)
C10 C11 C12 C13 . -178.1(2)
C11 C12 C13 C14 . -0.3(4)
C15 N10 C14 C13 . 0.5(4)
Ag1 N10 C14 C13 2 178.6(2)
C12 C13 C14 N10 . -0.4(4)
C14 N10 C15 C11 . 0.1(4)
Ag1 N10 C15 C11 2 -177.95(18)
C14 N10 C15 C16 . -176.0(2)
Ag1 N10 C15 C16 2 6.0(3)
C12 C11 C15 N10 . -0.8(4)
C10 C11 C15 N10 . 178.1(2)
C12 C11 C15 C16 . 175.0(2)
C10 C11 C15 C16 . -6.1(4)
N10 C15 C16 O3 . 130.6(3)
C11 C15 C16 O3 . -45.5(4)
N10 C15 C16 O4 . -47.6(3)
C11 C15 C16 O4 . 136.3(3)

_cod_database_fobs_code 2020779
